data_1008851
loop_
_publ_author_name
'Averbuch-Pouchot, M T'

_publ_section_title
;
Crystal structure of cadmium cyclohexaphosphate hexahydrate: Cd3 P6 O18
(H2 O)6
;
_journal_coden_ASTM ZAACAB
_journal_name_full
;
Zeitschrift fuer Anorganische und Allgemeine Chemie
;
_journal_page_first 138
_journal_page_last 144
_journal_paper_doi 10.1002/zaac.19895700114
_journal_volume 570
_journal_year 1989
_chemical_formula_structural 'Cd3 (P6 O18) (H2 O)6'
_chemical_formula_sum 'Cd3 H12 O24 P6'
_chemical_name_systematic
;
Tricadmium cyclo-hexaphosphate(V) hexahydrate
;
_space_group_IT_number 148
_symmetry_cell_setting trigonal
_symmetry_space_group_name_Hall '-R 3'
_symmetry_space_group_name_H-M 'R -3 :H'
_cell_angle_alpha 90
_cell_angle_beta 90
_cell_angle_gamma 120
_cell_formula_units_Z 6
_cell_length_a 15.056(10)
_cell_length_b 15.056(10)
_cell_length_c 16.07999(1000)
_cell_volume 3156.7
_exptl_crystal_density_meas 2.9
_refine_ls_R_factor_all 0.013
_cod_original_sg_symbol_H-M 'R -3 H'
_cod_original_formula_sum 'H12 Cd3 O24 P6'
_cod_database_code 1008851

loop_
_symmetry_equiv_pos_as_xyz
x,y,z
-y,x-y,z
y-x,-x,z
-x,-y,-z
y,y-x,-z
x-y,x,-z
1/3+x,2/3+y,2/3+z
2/3+x,1/3+y,1/3+z
1/3-y,2/3+x-y,2/3+z
2/3-y,1/3+x-y,1/3+z
1/3-x+y,2/3-x,2/3+z
2/3-x+y,1/3-x,1/3+z
1/3-x,2/3-y,2/3-z
2/3-x,1/3-y,1/3-z
1/3+y,2/3-x+y,2/3-z
2/3+y,1/3-x+y,1/3-z
1/3+x-y,2/3+x,2/3-z
2/3+x-y,1/3+x,1/3-z

loop_
_atom_site_label
_atom_site_type_symbol
_atom_site_symmetry_multiplicity
_atom_site_Wyckoff_symbol
_atom_site_fract_x
_atom_site_fract_y
_atom_site_fract_z
_atom_site_occupancy
_atom_site_attached_hydrogens
_atom_site_calc_flag
Cd1 Cd2+ 18 f 0.73551(1) 0.05701(1) 0.39701(1) 1. 0 d
P1 P5+ 18 f 0.28109(4) 0.82636(4) 0.43464(4) 1. 0 d
P2 P5+ 18 f 0.12214(4) 0.61456(4) 0.39813(4) 1. 0 d
O1 O2- 18 f 0.5198(1) 0.0849(1) 0.1839(1) 1. 0 d
O2 O2- 18 f 0.2428(1) 0.2857(1) 0.2874(1) 1. 0 d
O3 O2- 18 f 0.7658(1) 0.1870(1) 0.9813(1) 1. 0 d
O4 O2- 18 f 0.7044(1) 0.0870(1) 0.1177(1) 1. 0 d
O5 O2- 18 f 0.4959(1) 0.7745(1) 0.3842(1) 1. 0 d
O6 O2- 18 f 0.7239(1) 0.5041(1) 0.1187(1) 1. 0 d
O7 O2- 18 f 0.5224(2) 0.6647(2) 0.1695(1) 1. 2 d
O8 O2- 18 f 0.8714(2) 0.3558(2) 0.3601(2) 1. 2 d
H1 H1+ 18 f -0.020(4) 0.204 0.462 1. 0 d
H2 H1+ 18 f 0.521(4) 0.706(4) 0.183(3) 1. 0 d
H3 H1+ 18 f 0.869(3) 0.543(3) 0.270(3) 1. 0 d
H4 H1+ 18 f 0.488(4) 0.185(4) 0.348(4) 1. 0 d

loop_
_atom_type_symbol
_atom_type_oxidation_number
Cd2+ 2.000
P5+ 5.000
O2- -2.000
H1+ 1.000
